data_4107329
loop_
_publ_author_name
'Aaron D. Wilson'
'Kendra Fraze'
'Brendan Twamley'
'Susie M. Miller'
'Daniel L. DuBois'
'M. Rakowski DuBois'

_publ_section_title
;
 The Role of the Second Coordination Sphere of [Ni(PCy2NBz2)2](BF4)2 in
 Reversible Carbon Monoxide Binding
;
_journal_name_full 'Journal of the American Chemical Society'
_journal_page_first 1061
_journal_page_last 1068
_journal_paper_doi 10.1021/ja077328d
_journal_volume 130
_journal_year 2008
_chemical_absolute_configuration ad
_chemical_formula_sum 'C73 H112 B2 F8 N6 Ni O P4'
_chemical_formula_weight 1445.90
_chemical_name_systematic
;
 ?
;
_space_group_IT_number 19
_symmetry_cell_setting orthorhombic
_symmetry_space_group_name_Hall 'P 2ac 2ab'
_symmetry_space_group_name_H-M 'P 21 21 21'
_atom_sites_solution_hydrogens geom
_atom_sites_solution_primary direct
_atom_sites_solution_secondary difmap
_audit_creation_method 'Bruker SHELXTL'
_cell_angle_alpha 90.00
_cell_angle_beta 90.00
_cell_angle_gamma 90.00
_cell_formula_units_Z 4
_cell_length_a 12.5357(7)
_cell_length_b 17.9197(9)
_cell_length_c 33.6355(18)
_cell_measurement_reflns_used 9166
_cell_measurement_temperature 100(2)
_cell_measurement_theta_max 0.00
_cell_measurement_theta_min 0.00
_cell_volume 7555.7(7)
_computing_cell_refinement 'Bruker SMART'
_computing_data_collection 'Bruker SMART'
_computing_data_reduction 'Bruker SAINT'
_computing_molecular_graphics 'Bruker SHELXTL'
_computing_publication_material 'Bruker SHELXTL'
_computing_structure_refinement 'Bruker SHELXTL'
_computing_structure_solution 'Bruker SHELXTL'
_diffrn_ambient_temperature 100(2)
_diffrn_measured_fraction_theta_full 0.99
_diffrn_measured_fraction_theta_max 0.956
_diffrn_measurement_device_type 'Bruker Apex2 CCD area detector'
_diffrn_measurement_method 'phi and omega scans'
_diffrn_radiation_monochromator graphite
_diffrn_radiation_source 'fine-focus sealed tube'
_diffrn_radiation_type MoK\a
_diffrn_radiation_wavelength 0.71073
_diffrn_reflns_av_R_equivalents 0.1245
_diffrn_reflns_av_sigmaI/netI 0.1071
_diffrn_reflns_limit_h_max 15
_diffrn_reflns_limit_h_min -18
_diffrn_reflns_limit_k_max 26
_diffrn_reflns_limit_k_min -26
_diffrn_reflns_limit_l_max 45
_diffrn_reflns_limit_l_min -48
_diffrn_reflns_number 168238
_diffrn_reflns_theta_full 32.04
_diffrn_reflns_theta_max 32.04
_diffrn_reflns_theta_min 1.66
_exptl_absorpt_coefficient_mu 0.407
_exptl_absorpt_correction_T_max 0.9756
_exptl_absorpt_correction_T_min 0.8351
_exptl_absorpt_correction_type multi-scan
_exptl_absorpt_process_details 'SADABS Sheldrick, 1997'
_exptl_crystal_colour orange
_exptl_crystal_density_diffrn 1.271
_exptl_crystal_description rod
_exptl_crystal_F_000 3080
_exptl_crystal_size_max 0.46
_exptl_crystal_size_mid 0.07
_exptl_crystal_size_min 0.06
_refine_diff_density_max 0.871
_refine_diff_density_min -0.623
_refine_diff_density_rms 0.079
_refine_ls_abs_structure_details 'Flack H D (1983), Acta Cryst. A39, 876-881'
_refine_ls_abs_structure_Flack 0.003(10)
_refine_ls_goodness_of_fit_ref 0.994
_refine_ls_hydrogen_treatment constr
_refine_ls_matrix_type full
_refine_ls_number_parameters 857
_refine_ls_number_reflns 25122
_refine_ls_number_restraints 0
_refine_ls_restrained_S_all 0.994
_refine_ls_R_factor_all 0.1058
_refine_ls_R_factor_gt 0.0600
_refine_ls_shift/su_max 0.238
_refine_ls_shift/su_mean 0.007
_refine_ls_structure_factor_coef Fsqd
_refine_ls_weighting_details 'calc w=1/[\s^2^(Fo^2^)+(0.0696P)^2^+0.0000P] where P=(Fo^2^+2Fc^2^)/3'
_refine_ls_weighting_scheme calc
_refine_ls_wR_factor_gt 0.1258
_refine_ls_wR_factor_ref 0.1447
_reflns_number_gt 16726
_reflns_number_total 25122
_reflns_threshold_expression >2sigma(I)
_cod_data_source_file ja077328d-file005.cif
_cod_data_source_block cu100x_0m
_cod_database_code 4107329

loop_
_symmetry_equiv_pos_as_xyz
'x, y, z'
'-x+1/2, -y, z+1/2'
'-x, y+1/2, -z+1/2'
'x+1/2, -y+1/2, -z'

loop_
_atom_site_label
_atom_site_type_symbol
_atom_site_fract_x
_atom_site_fract_y
_atom_site_fract_z
_atom_site_U_iso_or_equiv
_atom_site_adp_type
_atom_site_occupancy
_atom_site_symmetry_multiplicity
_atom_site_calc_flag
_atom_site_refinement_flags
Ni1 Ni 0.95346(3) 0.967614(19) 0.617568(11) 0.01630(8) Uani 1 1 d .
P1 P 0.85699(6) 0.86345(4) 0.62649(2) 0.01960(16) Uani 1 1 d .
P2 P 0.88789(6) 0.95610(4) 0.55589(2) 0.01926(15) Uani 1 1 d .
P3 P 1.12891(6) 0.94367(4) 0.60564(2) 0.01604(15) Uani 1 1 d .
P4 P 1.01478(6) 0.97591(4) 0.67966(2) 0.01668(15) Uani 1 1 d .
N1 N 0.8677(2) 1.12402(12) 0.62128(8) 0.0217(5) Uani 1 1 d .
N2 N 0.6958(2) 0.95055(15) 0.59595(8) 0.0264(6) Uani 1 1 d .
N3 N 0.9708(2) 0.81477(12) 0.55860(8) 0.0220(5) Uani 1 1 d .
N4 N 1.09661(19) 0.83760(12) 0.66345(7) 0.0175(5) Uani 1 1 d .
N5 N 1.15915(19) 1.07352(12) 0.64671(7) 0.0186(5) Uani 1 1 d .
C1 C 0.9000(2) 1.06460(15) 0.62033(9) 0.0198(6) Uani 1 1 d .
C2 C 0.8215(2) 1.19739(14) 0.62198(10) 0.0217(6) Uani 1 1 d .
H2A H 0.8343 1.2200 0.6487 0.026 Uiso 1 1 calc R
C3 C 0.7023(3) 1.19182(17) 0.61515(14) 0.0408(9) Uani 1 1 d .
H3A H 0.6696 1.1613 0.6364 0.049 Uiso 1 1 calc R
H3B H 0.6885 1.1669 0.5894 0.049 Uiso 1 1 calc R
C4 C 0.6523(3) 1.26898(18) 0.61495(14) 0.0463(10) Uani 1 1 d .
H4A H 0.6626 1.2929 0.6412 0.056 Uiso 1 1 calc R
H4B H 0.5747 1.2647 0.6100 0.056 Uiso 1 1 calc R
C5 C 0.7033(3) 1.31694(18) 0.58269(11) 0.0333(8) Uani 1 1 d .
H5A H 0.6891 1.2947 0.5563 0.040 Uiso 1 1 calc R
H5B H 0.6717 1.3676 0.5832 0.040 Uiso 1 1 calc R
C6 C 0.8222(3) 1.32213(17) 0.58935(11) 0.0318(8) Uani 1 1 d .
H6A H 0.8359 1.3482 0.6148 0.038 Uiso 1 1 calc R
H6B H 0.8545 1.3522 0.5678 0.038 Uiso 1 1 calc R
C7 C 0.8752(3) 1.24610(17) 0.59046(11) 0.0333(8) Uani 1 1 d .
H7A H 0.9519 1.2518 0.5968 0.040 Uiso 1 1 calc R
H7B H 0.8691 1.2219 0.5641 0.040 Uiso 1 1 calc R
C8 C 0.8316(2) 0.81617(16) 0.67601(10) 0.0233(6) Uani 1 1 d .
H8A H 0.8937 0.8278 0.6936 0.028 Uiso 1 1 calc R
C9 C 0.8237(3) 0.73138(17) 0.67313(10) 0.0284(7) Uani 1 1 d .
H9A H 0.8887 0.7112 0.6603 0.034 Uiso 1 1 calc R
H9B H 0.7614 0.7174 0.6566 0.034 Uiso 1 1 calc R
C10 C 0.8115(3) 0.69785(19) 0.71537(11) 0.0344(8) Uani 1 1 d .
H10A H 0.8046 0.6430 0.7133 0.041 Uiso 1 1 calc R
H10B H 0.8765 0.7088 0.7310 0.041 Uiso 1 1 calc R
C11 C 0.7136(3) 0.7293(2) 0.73743(12) 0.0431(10) Uani 1 1 d .
H11A H 0.6478 0.7133 0.7235 0.052 Uiso 1 1 calc R
H11B H 0.7115 0.7086 0.7647 0.052 Uiso 1 1 calc R
C12 C 0.7166(3) 0.8122(2) 0.73950(11) 0.0392(9) Uani 1 1 d .
H12A H 0.7767 0.8282 0.7566 0.047 Uiso 1 1 calc R
H12B H 0.6496 0.8309 0.7515 0.047 Uiso 1 1 calc R
C13 C 0.7302(3) 0.8456(2) 0.69719(10) 0.0310(8) Uani 1 1 d .
H13A H 0.6668 0.8329 0.6810 0.037 Uiso 1 1 calc R
H13B H 0.7343 0.9006 0.6992 0.037 Uiso 1 1 calc R
C14 C 1.1930(2) 0.93903(14) 0.55488(9) 0.0171(5) Uani 1 1 d .
H14A H 1.1467 0.9075 0.5375 0.021 Uiso 1 1 calc R
C15 C 1.3046(2) 0.90387(16) 0.55571(9) 0.0223(6) Uani 1 1 d .
H15A H 1.3001 0.8528 0.5667 0.027 Uiso 1 1 calc R
H15B H 1.3518 0.9337 0.5732 0.027 Uiso 1 1 calc R
C16 C 1.3525(3) 0.90079(17) 0.51329(10) 0.0275(7) Uani 1 1 d .
H16A H 1.4260 0.8808 0.5149 0.033 Uiso 1 1 calc R
H16B H 1.3098 0.8657 0.4970 0.033 Uiso 1 1 calc R
C17 C 1.3555(3) 0.97604(17) 0.49250(9) 0.0273(7) Uani 1 1 d .
H17A H 1.4059 1.0096 0.5064 0.033 Uiso 1 1 calc R
H17B H 1.3806 0.9696 0.4648 0.033 Uiso 1 1 calc R
C18 C 1.2449(3) 1.01047(17) 0.49247(9) 0.0258(7) Uani 1 1 d .
H18A H 1.1961 0.9795 0.4762 0.031 Uiso 1 1 calc R
H18B H 1.2479 1.0610 0.4806 0.031 Uiso 1 1 calc R
C19 C 1.2023(2) 1.01558(15) 0.53586(9) 0.0199(6) Uani 1 1 d .
H19A H 1.2512 1.0469 0.5519 0.024 Uiso 1 1 calc R
H19B H 1.1314 1.0399 0.5358 0.024 Uiso 1 1 calc R
C20 C 0.9311(2) 1.01350(15) 0.51299(9) 0.0213(6) Uani 1 1 d .
H20A H 1.0049 0.9967 0.5062 0.026 Uiso 1 1 calc R
C21 C 0.8626(3) 1.00175(16) 0.47506(9) 0.0254(7) Uani 1 1 d .
H21A H 0.8574 0.9477 0.4693 0.030 Uiso 1 1 calc R
H21B H 0.7896 1.0208 0.4798 0.030 Uiso 1 1 calc R
C22 C 0.9113(3) 1.04233(17) 0.43891(9) 0.0281(7) Uani 1 1 d .
H22A H 0.9824 1.0211 0.4328 0.034 Uiso 1 1 calc R
H22B H 0.8651 1.0352 0.4154 0.034 Uiso 1 1 calc R
C23 C 0.9218(3) 1.12434(16) 0.44786(10) 0.0279(7) Uani 1 1 d .
H23A H 0.8499 1.1466 0.4507 0.033 Uiso 1 1 calc R
H23B H 0.9583 1.1495 0.4255 0.033 Uiso 1 1 calc R
C24 C 0.9861(2) 1.13694(16) 0.48660(9) 0.0250(7) Uani 1 1 d .
H24A H 1.0603 1.1197 0.4825 0.030 Uiso 1 1 calc R
H24B H 0.9885 1.1911 0.4924 0.030 Uiso 1 1 calc R
C25 C 0.9387(2) 1.09603(15) 0.52236(9) 0.0206(6) Uani 1 1 d .
H25A H 0.9846 1.1037 0.5460 0.025 Uiso 1 1 calc R
H25B H 0.8670 1.1161 0.5284 0.025 Uiso 1 1 calc R
C26 C 0.9251(2) 0.98633(16) 0.72347(9) 0.0218(6) Uani 1 1 d .
H26A H 0.8881 0.9373 0.7269 0.026 Uiso 1 1 calc R
C27 C 0.8374(3) 1.04478(16) 0.71820(9) 0.0263(7) Uani 1 1 d .
H27A H 0.7948 1.0331 0.6942 0.032 Uiso 1 1 calc R
H27B H 0.8698 1.0947 0.7145 0.032 Uiso 1 1 calc R
C28 C 0.7639(3) 1.04548(19) 0.75524(10) 0.0334(8) Uani 1 1 d .
H28A H 0.7109 1.0861 0.7524 0.040 Uiso 1 1 calc R
H28B H 0.7245 0.9977 0.7566 0.040 Uiso 1 1 calc R
C29 C 0.8258(3) 1.0567(2) 0.79438(11) 0.0387(9) Uani 1 1 d .
H29A H 0.8576 1.1073 0.7946 0.046 Uiso 1 1 calc R
H29B H 0.7757 1.0531 0.8171 0.046 Uiso 1 1 calc R
C30 C 0.9130(3) 0.99934(19) 0.79933(10) 0.0334(8) Uani 1 1 d .
H30A H 0.8810 0.9491 0.8021 0.040 Uiso 1 1 calc R
H30B H 0.9541 1.0101 0.8238 0.040 Uiso 1 1 calc R
C31 C 0.9886(3) 1.00058(17) 0.76294(9) 0.0264(7) Uani 1 1 d .
H31B H 1.0440 0.9617 0.7661 0.032 Uiso 1 1 calc R
H31A H 1.0247 1.0496 0.7614 0.032 Uiso 1 1 calc R
C32 C 0.5326(2) 0.96099(18) 0.63742(10) 0.0296(7) Uani 1 1 d .
C33 C 0.4725(2) 0.90228(17) 0.65174(10) 0.0271(7) Uani 1 1 d .
H33A H 0.4586 0.8607 0.6350 0.033 Uiso 1 1 calc R
C34 C 0.4312(3) 0.90293(18) 0.69097(10) 0.0288(7) Uani 1 1 d .
H34A H 0.3909 0.8615 0.7002 0.035 Uiso 1 1 calc R
C35 C 0.4484(3) 0.9623(2) 0.71592(11) 0.0355(8) Uani 1 1 d .
H35A H 0.4193 0.9626 0.7420 0.043 Uiso 1 1 calc R
C36 C 0.5084(3) 1.0211(2) 0.70253(12) 0.0416(9) Uani 1 1 d .
H36A H 0.5219 1.0625 0.7194 0.050 Uiso 1 1 calc R
C37 C 0.5500(3) 1.01999(18) 0.66373(12) 0.0376(9) Uani 1 1 d .
H37A H 0.5916 1.0612 0.6550 0.045 Uiso 1 1 calc R
C38 C 1.2716(2) 1.16241(14) 0.61107(10) 0.0225(6) Uani 1 1 d .
C39 C 1.3773(3) 1.15198(17) 0.60013(10) 0.0288(7) Uani 1 1 d .
H39A H 1.4268 1.1342 0.6193 0.035 Uiso 1 1 calc R
C40 C 1.4125(3) 1.16717(18) 0.56123(11) 0.0339(8) Uani 1 1 d .
H40A H 1.4851 1.1590 0.5544 0.041 Uiso 1 1 calc R
C41 C 1.3418(3) 1.19404(18) 0.53262(11) 0.0349(8) Uani 1 1 d .
H41A H 1.3655 1.2037 0.5063 0.042 Uiso 1 1 calc R
C42 C 1.2368(3) 1.20636(17) 0.54313(11) 0.0320(8) Uani 1 1 d .
H42A H 1.1880 1.2253 0.5240 0.038 Uiso 1 1 calc R
C43 C 1.2014(3) 1.19086(16) 0.58235(10) 0.0276(7) Uani 1 1 d .
H43A H 1.1291 1.1999 0.5893 0.033 Uiso 1 1 calc R
C44 C 1.0824(3) 0.70297(16) 0.55267(10) 0.0278(7) Uani 1 1 d .
C45 C 1.1900(3) 0.71833(18) 0.54657(10) 0.0322(8) Uani 1 1 d .
H45A H 1.2099 0.7574 0.5290 0.039 Uiso 1 1 calc R
C46 C 1.2675(3) 0.6779(2) 0.56557(12) 0.0449(10) Uani 1 1 d .
H46A H 1.3407 0.6891 0.5612 0.054 Uiso 1 1 calc R
C47 C 1.2389(4) 0.6208(2) 0.59109(12) 0.0521(13) Uani 1 1 d .
H47A H 1.2924 0.5935 0.6049 0.063 Uiso 1 1 calc R
C48 C 1.1338(5) 0.6034(2) 0.59649(11) 0.0526(12) Uani 1 1 d .
H48A H 1.1147 0.5633 0.6135 0.063 Uiso 1 1 calc R
C49 C 1.0553(4) 0.64369(17) 0.57744(11) 0.0410(9) Uani 1 1 d .
H49A H 0.9824 0.6309 0.5812 0.049 Uiso 1 1 calc R
C50 C 1.2253(2) 0.75128(15) 0.70118(9) 0.0206(6) Uani 1 1 d .
C51 C 1.2365(3) 0.76368(18) 0.74222(10) 0.0277(7) Uani 1 1 d .
H51A H 1.1775 0.7819 0.7570 0.033 Uiso 1 1 calc R
C52 C 1.3326(3) 0.7497(2) 0.76148(11) 0.0347(8) Uani 1 1 d .
H52A H 1.3391 0.7579 0.7893 0.042 Uiso 1 1 calc R
C53 C 1.4188(3) 0.72351(19) 0.73974(11) 0.0339(8) Uani 1 1 d .
H53A H 1.4847 0.7138 0.7527 0.041 Uiso 1 1 calc R
C54 C 1.4095(3) 0.71127(17) 0.69861(11) 0.0318(8) Uani 1 1 d .
H54A H 1.4690 0.6934 0.6839 0.038 Uiso 1 1 calc R
C55 C 1.3131(3) 0.72525(16) 0.67927(10) 0.0258(7) Uani 1 1 d .
H55A H 1.3069 0.7172 0.6514 0.031 Uiso 1 1 calc R
C56 C 0.7212(2) 0.87292(17) 0.60413(10) 0.0250(7) Uani 1 1 d .
H56A H 0.7180 0.8440 0.5791 0.030 Uiso 1 1 calc R
H56B H 0.6675 0.8520 0.6226 0.030 Uiso 1 1 calc R
C57 C 0.7421(2) 0.97258(18) 0.55752(10) 0.0263(6) Uani 1 1 d .
H57A H 0.7278 1.0262 0.5528 0.032 Uiso 1 1 calc R
H57B H 0.7074 0.9438 0.5360 0.032 Uiso 1 1 calc R
C58 C 0.9152(3) 0.78969(15) 0.59521(9) 0.0229(6) Uani 1 1 d .
H58A H 0.9666 0.7611 0.6116 0.027 Uiso 1 1 calc R
H58B H 0.8574 0.7550 0.5874 0.027 Uiso 1 1 calc R
C59 C 1.2188(2) 1.00926(14) 0.63272(9) 0.0171(6) Uani 1 1 d .
H59A H 1.2517 0.9833 0.6556 0.021 Uiso 1 1 calc R
H59B H 1.2767 1.0260 0.6148 0.021 Uiso 1 1 calc R
C60 C 1.1032(2) 1.05708(15) 0.68431(9) 0.0209(6) Uani 1 1 d .
H60A H 1.0607 1.1011 0.6923 0.025 Uiso 1 1 calc R
H60B H 1.1564 1.0474 0.7054 0.025 Uiso 1 1 calc R
C61 C 0.9040(3) 0.86345(16) 0.53361(9) 0.0238(6) Uani 1 1 d .
H61A H 0.8329 0.8402 0.5301 0.029 Uiso 1 1 calc R
H61B H 0.9372 0.8686 0.5070 0.029 Uiso 1 1 calc R
C62 C 0.9990(3) 0.75060(17) 0.53350(10) 0.0321(8) Uani 1 1 d .
H62A H 1.0257 0.7687 0.5076 0.038 Uiso 1 1 calc R
H62B H 0.9344 0.7202 0.5285 0.038 Uiso 1 1 calc R
C63 C 1.0971(2) 0.89488(14) 0.69477(9) 0.0192(6) Uani 1 1 d .
H63A H 1.1712 0.9114 0.6998 0.023 Uiso 1 1 calc R
H63B H 1.0685 0.8735 0.7197 0.023 Uiso 1 1 calc R
C64 C 1.1184(2) 0.76355(14) 0.68061(10) 0.0212(6) Uani 1 1 d .
H64A H 1.1122 0.7263 0.6590 0.025 Uiso 1 1 calc R
H64B H 1.0614 0.7525 0.7001 0.025 Uiso 1 1 calc R
C65 C 1.2291(3) 1.13858(16) 0.65161(9) 0.0234(6) Uani 1 1 d .
H65A H 1.2893 1.1258 0.6694 0.028 Uiso 1 1 calc R
H65B H 1.1887 1.1802 0.6638 0.028 Uiso 1 1 calc R
C66 C 0.5785(2) 0.9621(2) 0.59549(11) 0.0335(8) Uani 1 1 d .
H66A H 0.5445 0.9224 0.5795 0.040 Uiso 1 1 calc R
H66B H 0.5622 1.0107 0.5828 0.040 Uiso 1 1 calc R
C67 C 1.1648(2) 0.85497(14) 0.62894(8) 0.0175(6) Uani 1 1 d .
H67A H 1.1583 0.8144 0.6091 0.021 Uiso 1 1 calc R
H67B H 1.2402 0.8571 0.6377 0.021 Uiso 1 1 calc R
F1 F 0.8956(2) 0.80501(13) 0.83018(8) 0.0624(8) Uani 1 1 d .
F2 F 1.0719(2) 0.83464(12) 0.82287(8) 0.0608(8) Uani 1 1 d .
F3 F 1.01227(17) 0.72056(10) 0.80615(7) 0.0390(5) Uani 1 1 d .
F4 F 0.96731(16) 0.81952(10) 0.76821(6) 0.0330(4) Uani 1 1 d .
F5 F 0.4072(3) 0.1967(2) 0.88325(9) 0.0911(10) Uani 1 1 d .
F6 F 0.3218(2) 0.20968(17) 0.94258(11) 0.0861(10) Uani 1 1 d .
F7 F 0.4806(2) 0.26145(15) 0.93245(9) 0.0711(8) Uani 1 1 d .
F8 F 0.4657(2) 0.13766(13) 0.94078(9) 0.0682(8) Uani 1 1 d .
B1 B 0.9852(3) 0.7951(2) 0.80720(11) 0.0284(8) Uani 1 1 d .
B2 B 0.4191(4) 0.2001(3) 0.92371(15) 0.0473(12) Uani 1 1 d .
O101 O 0.6022(10) 0.4721(6) 0.6578(2) 0.223(5) Uani 1 1 d .
C101 C 0.6638(15) 0.5426(7) 0.6457(6) 0.277(11) Uani 1 1 d .
H10C H 0.6607 0.5797 0.6675 0.332 Uiso 1 1 calc R
H10L H 0.6301 0.5650 0.6219 0.332 Uiso 1 1 calc R
C102 C 0.7854(15) 0.5227(9) 0.6362(6) 0.330(13) Uani 1 1 d .
H10D H 0.8238 0.5682 0.6288 0.495 Uiso 1 1 calc R
H10E H 0.7883 0.4870 0.6141 0.495 Uiso 1 1 calc R
H10F H 0.8186 0.5005 0.6598 0.495 Uiso 1 1 calc R
C103 C 0.4994(11) 0.4892(5) 0.6682(3) 0.159(5) Uani 1 1 d .
H10G H 0.4659 0.5205 0.6475 0.191 Uiso 1 1 calc R
H10H H 0.4983 0.5171 0.6937 0.191 Uiso 1 1 calc R
C104 C 0.4374(10) 0.4134(5) 0.6727(2) 0.159(4) Uani 1 1 d .
H10I H 0.3635 0.4235 0.6805 0.238 Uiso 1 1 calc R
H10J H 0.4719 0.3827 0.6931 0.238 Uiso 1 1 calc R
H10K H 0.4382 0.3867 0.6473 0.238 Uiso 1 1 calc R
C105 C 0.3873(5) 0.6062(3) 1.08658(16) 0.0714(15) Uani 1 1 d .
H10M H 0.3780 0.6548 1.0995 0.107 Uiso 1 1 calc R
H10N H 0.4541 0.5835 1.0957 0.107 Uiso 1 1 calc R
H10O H 0.3274 0.5736 1.0935 0.107 Uiso 1 1 calc R
C106 C 0.3911(4) 0.6164(2) 1.04274(17) 0.0549(12) Uani 1 1 d .
N101 N 0.3915(3) 0.6243(3) 1.00853(16) 0.0761(13) Uani 1 1 d .

loop_
_atom_site_aniso_label
_atom_site_aniso_U_11
_atom_site_aniso_U_22
_atom_site_aniso_U_33
_atom_site_aniso_U_23
_atom_site_aniso_U_13
_atom_site_aniso_U_12
Ni1 0.01414(16) 0.01472(14) 0.02004(18) 0.00004(14) -0.00063(15) 0.00040(13)
P1 0.0147(3) 0.0182(3) 0.0259(4) 0.0034(3) -0.0021(3) -0.0015(3)
P2 0.0157(4) 0.0200(3) 0.0221(4) 0.0017(3) -0.0029(3) -0.0020(3)
P3 0.0144(3) 0.0136(3) 0.0202(4) -0.0018(3) 0.0002(3) 0.0007(3)
P4 0.0174(3) 0.0141(3) 0.0186(4) -0.0003(3) 0.0004(3) 0.0016(3)
N1 0.0203(12) 0.0190(10) 0.0258(14) 0.0022(10) 0.0004(11) 0.0043(9)
N2 0.0146(12) 0.0325(14) 0.0322(15) 0.0122(12) -0.0049(11) -0.0026(11)
N3 0.0242(14) 0.0169(10) 0.0249(14) -0.0025(10) 0.0000(11) -0.0001(10)
N4 0.0158(12) 0.0118(9) 0.0250(13) -0.0003(9) 0.0007(10) 0.0011(9)
N5 0.0185(12) 0.0137(9) 0.0236(13) -0.0029(9) -0.0005(10) -0.0008(9)
C1 0.0183(14) 0.0218(12) 0.0195(15) 0.0018(11) 0.0019(12) -0.0002(11)
C2 0.0274(15) 0.0130(11) 0.0247(16) -0.0011(11) -0.0040(14) 0.0051(11)
C3 0.0219(17) 0.0223(14) 0.078(3) 0.0096(18) -0.0008(19) 0.0012(13)
C4 0.0212(17) 0.0300(16) 0.088(3) 0.020(2) 0.003(2) 0.0086(14)
C5 0.0340(19) 0.0252(15) 0.040(2) 0.0018(14) -0.0089(16) 0.0073(14)
C6 0.0346(19) 0.0228(14) 0.038(2) 0.0083(14) 0.0049(16) 0.0034(14)
C7 0.0310(19) 0.0233(14) 0.045(2) 0.0112(14) 0.0118(16) 0.0101(14)
C8 0.0173(15) 0.0232(13) 0.0296(17) 0.0038(12) -0.0018(13) 0.0005(12)
C9 0.0251(17) 0.0223(14) 0.038(2) 0.0076(13) -0.0053(15) -0.0062(13)
C10 0.0268(18) 0.0334(17) 0.043(2) 0.0166(16) -0.0047(16) -0.0075(15)
C11 0.0246(18) 0.056(2) 0.049(2) 0.027(2) -0.0009(17) -0.0040(17)
C12 0.0216(17) 0.059(2) 0.037(2) 0.0146(18) 0.0061(16) 0.0058(17)
C13 0.0192(16) 0.0406(18) 0.0333(19) 0.0121(15) 0.0006(14) 0.0051(14)
C14 0.0167(13) 0.0149(11) 0.0196(14) -0.0039(11) 0.0032(12) -0.0013(10)
C15 0.0195(15) 0.0191(12) 0.0282(17) -0.0032(12) -0.0029(13) 0.0003(11)
C16 0.0208(15) 0.0271(14) 0.0348(19) -0.0104(13) 0.0060(14) 0.0038(13)
C17 0.0236(15) 0.0317(15) 0.0265(16) -0.0016(13) 0.0082(13) 0.0006(14)
C18 0.0290(17) 0.0269(14) 0.0215(16) 0.0006(12) 0.0027(13) -0.0016(13)
C19 0.0186(14) 0.0181(12) 0.0230(15) 0.0003(11) 0.0017(12) 0.0001(11)
C20 0.0211(15) 0.0209(13) 0.0220(15) -0.0002(11) 0.0003(12) -0.0017(11)
C21 0.0291(17) 0.0218(13) 0.0252(16) 0.0022(12) -0.0092(14) -0.0042(13)
C22 0.0307(17) 0.0299(15) 0.0237(16) -0.0007(13) -0.0021(14) -0.0016(14)
C23 0.0301(17) 0.0259(14) 0.0276(18) 0.0079(13) 0.0014(14) -0.0047(13)
C24 0.0221(15) 0.0211(13) 0.0319(18) 0.0014(12) -0.0004(13) -0.0032(12)
C25 0.0156(14) 0.0222(12) 0.0241(16) -0.0024(11) 0.0006(12) -0.0011(11)
C26 0.0209(15) 0.0216(13) 0.0229(15) 0.0018(11) 0.0056(12) 0.0042(11)
C27 0.0297(17) 0.0231(14) 0.0261(16) 0.0022(12) 0.0070(13) 0.0093(13)
C28 0.0335(18) 0.0338(17) 0.0329(19) 0.0030(14) 0.0092(15) 0.0139(15)
C29 0.049(2) 0.0363(17) 0.0303(19) -0.0026(15) 0.0142(17) 0.0108(17)
C30 0.042(2) 0.0331(16) 0.0256(18) -0.0019(14) 0.0031(15) 0.0083(16)
C31 0.0314(17) 0.0242(13) 0.0237(17) -0.0020(12) 0.0037(14) 0.0061(13)
C32 0.0167(15) 0.0293(15) 0.0429(19) 0.0144(14) -0.0026(14) 0.0041(13)
C33 0.0167(15) 0.0254(14) 0.0392(19) 0.0043(13) -0.0054(13) 0.0011(12)
C34 0.0188(16) 0.0296(15) 0.0379(19) 0.0082(14) -0.0072(14) -0.0033(13)
C35 0.0282(17) 0.0395(18) 0.0388(19) 0.0008(16) -0.0007(16) -0.0001(17)
C36 0.033(2) 0.0335(18) 0.058(3) -0.0091(17) -0.0032(19) -0.0028(16)
C37 0.0236(16) 0.0244(15) 0.065(3) 0.0096(16) 0.0013(18) -0.0048(14)
C38 0.0243(15) 0.0132(11) 0.0301(18) -0.0027(11) -0.0006(13) -0.0034(11)
C39 0.0235(16) 0.0260(14) 0.0369(19) -0.0034(13) -0.0025(15) -0.0059(13)
C40 0.0268(18) 0.0328(16) 0.042(2) -0.0022(15) 0.0079(16) -0.0086(14)
C41 0.045(2) 0.0299(16) 0.0293(19) -0.0008(14) 0.0082(17) -0.0147(16)
C42 0.041(2) 0.0204(14) 0.034(2) 0.0049(13) -0.0094(17) -0.0046(14)
C43 0.0260(17) 0.0178(13) 0.039(2) -0.0040(13) -0.0047(15) -0.0022(12)
C44 0.042(2) 0.0184(12) 0.0232(17) -0.0052(12) 0.0026(15) 0.0009(13)
C45 0.044(2) 0.0255(15) 0.0270(18) -0.0096(13) 0.0043(16) 0.0028(15)
C46 0.040(2) 0.052(2) 0.042(2) -0.0220(19) 0.0015(19) 0.0172(19)
C47 0.084(4) 0.045(2) 0.028(2) -0.0086(17) -0.009(2) 0.039(2)
C48 0.103(4) 0.0249(16) 0.030(2) 0.0051(14) 0.016(2) 0.013(2)
C49 0.068(3) 0.0176(13) 0.038(2) -0.0048(13) 0.017(2) -0.0005(17)
C50 0.0180(14) 0.0148(11) 0.0290(17) 0.0063(11) 0.0011(13) 0.0004(11)
C51 0.0222(16) 0.0332(16) 0.0276(18) 0.0073(14) 0.0028(14) 0.0026(13)
C52 0.0318(19) 0.0441(19) 0.0281(19) 0.0090(15) -0.0023(15) 0.0035(16)
C53 0.0231(17) 0.0357(17) 0.043(2) 0.0139(15) -0.0051(16) 0.0003(14)
C54 0.0202(16) 0.0246(14) 0.051(2) 0.0058(15) 0.0060(16) 0.0037(13)
C55 0.0246(16) 0.0215(13) 0.0313(18) -0.0042(13) -0.0035(14) 0.0006(12)
C56 0.0176(14) 0.0290(14) 0.0283(17) 0.0066(13) -0.0037(13) -0.0064(12)
C57 0.0178(14) 0.0278(14) 0.0333(17) 0.0071(14) -0.0066(13) -0.0035(13)
C58 0.0221(15) 0.0170(12) 0.0296(17) -0.0001(11) -0.0039(13) -0.0032(11)
C59 0.0144(13) 0.0156(11) 0.0213(15) 0.0003(10) -0.0009(11) 0.0010(10)
C60 0.0218(15) 0.0172(11) 0.0238(16) -0.0040(11) -0.0016(12) 0.0035(11)
C61 0.0259(16) 0.0220(13) 0.0234(16) -0.0012(12) -0.0045(13) -0.0042(13)
C62 0.040(2) 0.0246(14) 0.0316(19) -0.0102(13) -0.0020(16) -0.0011(15)
C63 0.0180(14) 0.0168(11) 0.0228(16) 0.0030(11) 0.0000(12) 0.0021(11)
C64 0.0196(15) 0.0144(11) 0.0296(17) 0.0022(11) -0.0015(13) -0.0018(11)
C65 0.0239(15) 0.0182(12) 0.0282(17) -0.0051(12) -0.0019(13) -0.0045(12)
C66 0.0147(14) 0.0398(18) 0.046(2) 0.0173(16) -0.0028(14) 0.0030(14)
C67 0.0166(13) 0.0149(11) 0.0210(15) -0.0031(10) -0.0001(11) 0.0013(10)
F1 0.0826(19) 0.0433(12) 0.0614(16) 0.0106(11) 0.0435(15) 0.0077(13)
F2 0.0821(19) 0.0339(11) 0.0664(16) 0.0070(11) -0.0427(15) -0.0189(12)
F3 0.0344(11) 0.0230(9) 0.0598(14) 0.0101(9) -0.0098(10) -0.0018(8)
F4 0.0306(11) 0.0368(10) 0.0315(11) 0.0098(8) -0.0025(9) 0.0009(9)
F5 0.097(2) 0.130(3) 0.0466(17) 0.0002(17) -0.0081(17) -0.008(2)
F6 0.0535(17) 0.085(2) 0.120(3) 0.0469(19) 0.0298(18) 0.0216(16)
F7 0.074(2) 0.0607(16) 0.0785(19) 0.0134(14) -0.0242(16) 0.0023(15)
F8 0.0585(16) 0.0468(13) 0.099(2) -0.0104(14) -0.0440(16) 0.0174(13)
B1 0.033(2) 0.0273(16) 0.025(2) 0.0044(14) -0.0012(16) -0.0001(15)
B2 0.037(3) 0.064(3) 0.041(3) -0.003(2) -0.015(2) 0.017(2)
O101 0.283(12) 0.251(11) 0.134(6) -0.018(6) -0.006(6) 0.169(11)
C101 0.31(2) 0.121(9) 0.40(3) 0.077(12) -0.18(2) -0.082(12)
C102 0.233(18) 0.280(19) 0.48(3) -0.25(2) -0.125(19) 0.094(15)
C103 0.239(14) 0.121(7) 0.117(7) -0.020(5) -0.043(8) 0.075(9)
C104 0.248(14) 0.138(8) 0.090(6) -0.007(5) 0.000(7) 0.012(9)
C105 0.074(4) 0.053(3) 0.087(4) 0.013(3) -0.017(3) -0.024(3)
C106 0.039(2) 0.046(2) 0.079(4) 0.003(2) 0.015(2) -0.0005(19)
N101 0.057(3) 0.080(3) 0.091(4) 0.005(3) 0.035(3) 0.006(2)

loop_
_atom_type_symbol
_atom_type_description
_atom_type_scat_dispersion_real
_atom_type_scat_dispersion_imag
_atom_type_scat_source
C C 0.0033 0.0016 'International Tables Vol C Tables 4.2.6.8 and 6.1.1.4'
H H 0.0000 0.0000 'International Tables Vol C Tables 4.2.6.8 and 6.1.1.4'
B B 0.0013 0.0007 'International Tables Vol C Tables 4.2.6.8 and 6.1.1.4'
N N 0.0061 0.0033 'International Tables Vol C Tables 4.2.6.8 and 6.1.1.4'
F F 0.0171 0.0103 'International Tables Vol C Tables 4.2.6.8 and 6.1.1.4'
P P 0.1023 0.0942 'International Tables Vol C Tables 4.2.6.8 and 6.1.1.4'
Ni Ni 0.3393 1.1124 'International Tables Vol C Tables 4.2.6.8 and 6.1.1.4'
O O 0.0106 0.0060 'International Tables Vol C Tables 4.2.6.8 and 6.1.1.4'

loop_
_geom_angle_atom_site_label_1
_geom_angle_atom_site_label_2
_geom_angle_atom_site_label_3
_geom_angle
C1 Ni1 P4 90.85(10)
C1 Ni1 P2 90.01(10)
P4 Ni1 P2 177.97(3)
C1 Ni1 P1 125.10(9)
P4 Ni1 P1 96.66(3)
P2 Ni1 P1 81.34(3)
C1 Ni1 P3 122.10(9)
P4 Ni1 P3 81.06(3)
P2 Ni1 P3 100.02(3)
P1 Ni1 P3 112.80(3)
C58 P1 C56 101.33(15)
C58 P1 C8 104.35(14)
C56 P1 C8 103.96(14)
C58 P1 Ni1 107.89(10)
C56 P1 Ni1 111.20(10)
C8 P1 Ni1 125.43(10)
C61 P2 C57 105.37(15)
C61 P2 C20 98.76(14)
C57 P2 C20 102.87(14)
C61 P2 Ni1 114.94(10)
C57 P2 Ni1 108.65(11)
C20 P2 Ni1 124.24(10)
C67 P3 C59 100.94(13)
C67 P3 C14 104.15(12)
C59 P3 C14 102.24(13)
C67 P3 Ni1 109.03(9)
C59 P3 Ni1 112.27(9)
C14 P3 Ni1 125.35(10)
C60 P4 C63 105.16(13)
C60 P4 C26 102.58(13)
C63 P4 C26 101.41(13)
C60 P4 Ni1 109.92(10)
C63 P4 Ni1 113.36(10)
C26 P4 Ni1 122.64(10)
C1 N1 C2 177.0(3)
C56 N2 C57 109.7(3)
C56 N2 C66 110.7(2)
C57 N2 C66 110.1(2)
C62 N3 C61 105.8(2)
C62 N3 C58 110.6(2)
C61 N3 C58 112.7(2)
C63 N4 C64 110.3(2)
C63 N4 C67 114.5(2)
C64 N4 C67 113.0(2)
C59 N5 C65 111.0(2)
C59 N5 C60 111.4(2)
C65 N5 C60 110.3(2)
N1 C1 Ni1 178.7(3)
N1 C2 C3 109.5(2)
N1 C2 C7 109.5(2)
C3 C2 C7 111.5(3)
C2 C3 C4 110.3(3)
C3 C4 C5 110.1(3)
C6 C5 C4 110.1(3)
C5 C6 C7 112.4(3)
C6 C7 C2 109.7(3)
C9 C8 C13 108.3(3)
C9 C8 P1 113.6(2)
C13 C8 P1 112.9(2)
C8 C9 C10 109.5(3)
C11 C10 C9 112.3(3)
C12 C11 C10 111.5(3)
C11 C12 C13 110.1(3)
C8 C13 C12 112.4(3)
C19 C14 C15 108.0(2)
C19 C14 P3 111.95(18)
C15 C14 P3 112.9(2)
C14 C15 C16 110.6(2)
C17 C16 C15 113.7(2)
C18 C17 C16 109.8(3)
C17 C18 C19 109.7(3)
C14 C19 C18 111.6(2)
C25 C20 C21 109.8(2)
C25 C20 P2 113.5(2)
C21 C20 P2 113.8(2)
C22 C21 C20 111.4(3)
C23 C22 C21 109.7(3)
C22 C23 C24 110.8(2)
C25 C24 C23 113.0(2)
C20 C25 C24 109.2(2)
C27 C26 C31 110.6(2)
C27 C26 P4 114.3(2)
C31 C26 P4 112.3(2)
C26 C27 C28 109.9(2)
C29 C28 C27 112.9(3)
C30 C29 C28 111.7(3)
C29 C30 C31 110.2(3)
C30 C31 C26 110.9(3)
C33 C32 C37 116.2(3)
C33 C32 C66 122.6(3)
C37 C32 C66 121.2(3)
C32 C33 C34 121.2(3)
C35 C34 C33 121.2(3)
C36 C35 C34 118.8(3)
C35 C36 C37 119.8(3)
C32 C37 C36 122.8(3)
C39 C38 C43 117.7(3)
C39 C38 C65 122.2(3)
C43 C38 C65 119.9(3)
C38 C39 C40 121.4(3)
C41 C40 C39 120.6(3)
C42 C41 C40 119.0(3)
C41 C42 C43 120.3(3)
C38 C43 C42 121.0(3)
C45 C44 C49 118.4(3)
C45 C44 C62 120.1(3)
C49 C44 C62 121.5(3)
C46 C45 C44 120.9(4)
C45 C46 C47 119.8(4)
C48 C47 C46 120.1(4)
C47 C48 C49 120.5(4)
C48 C49 C44 120.2(4)
C55 C50 C51 119.3(3)
C55 C50 C64 119.9(3)
C51 C50 C64 120.7(3)
C52 C51 C50 121.0(3)
C53 C52 C51 119.4(3)
C52 C53 C54 120.5(3)
C55 C54 C53 120.2(3)
C54 C55 C50 119.6(3)
N2 C56 P1 111.3(2)
N2 C57 P2 111.9(2)
N3 C58 P1 116.28(18)
N5 C59 P3 110.29(19)
N5 C60 P4 111.85(19)
N3 C61 P2 111.45(19)
N3 C62 C44 111.5(3)
N4 C63 P4 110.41(19)
N4 C64 C50 118.1(2)
N5 C65 C38 109.3(2)
N2 C66 C32 111.2(3)
N4 C67 P3 112.22(18)
F1 B1 F3 109.9(3)
F1 B1 F2 110.9(3)
F3 B1 F2 108.0(3)
F1 B1 F4 110.8(3)
F3 B1 F4 108.5(3)
F2 B1 F4 108.6(3)
F5 B2 F7 108.0(4)
F5 B2 F6 111.4(4)
F7 B2 F6 107.3(4)
F5 B2 F8 114.9(4)
F7 B2 F8 108.7(3)
F6 B2 F8 106.3(4)
C103 O101 C101 110.9(12)
O101 C101 C102 110.4(14)
O101 C103 C104 107.2(10)
N101 C106 C105 178.4(5)

loop_
_geom_bond_atom_site_label_1
_geom_bond_atom_site_label_2
_geom_bond_distance
Ni1 C1 1.865(3)
Ni1 P4 2.2306(8)
Ni1 P2 2.2409(8)
Ni1 P1 2.2442(8)
Ni1 P3 2.2765(8)
P1 C58 1.840(3)
P1 C56 1.868(3)
P1 C8 1.896(3)
P2 C61 1.833(3)
P2 C57 1.852(3)
P2 C20 1.853(3)
P3 C67 1.829(3)
P3 C59 1.866(3)
P3 C14 1.889(3)
P4 C60 1.835(3)
P4 C63 1.852(3)
P4 C26 1.863(3)
N1 C1 1.140(3)
N1 C2 1.437(3)
N2 C56 1.454(4)
N2 C57 1.471(4)
N2 C66 1.484(4)
N3 C62 1.470(4)
N3 C61 1.473(4)
N3 C58 1.484(4)
N4 C63 1.471(4)
N4 C64 1.473(3)
N4 C67 1.475(4)
N5 C59 1.452(3)
N5 C65 1.468(4)
N5 C60 1.476(4)
C2 C3 1.515(5)
C2 C7 1.529(4)
C3 C4 1.518(4)
C4 C5 1.525(5)
C5 C6 1.510(5)
C6 C7 1.516(4)
C8 C9 1.526(4)
C8 C13 1.550(5)
C9 C10 1.550(5)
C10 C11 1.540(5)
C11 C12 1.489(6)
C12 C13 1.553(5)
C14 C19 1.518(4)
C14 C15 1.535(4)
C15 C16 1.549(4)
C16 C17 1.520(4)
C17 C18 1.517(4)
C18 C19 1.557(4)
C20 C25 1.515(4)
C20 C21 1.552(4)
C21 C22 1.543(4)
C22 C23 1.506(4)
C23 C24 1.549(4)
C24 C25 1.528(4)
C26 C27 1.529(4)
C26 C31 1.569(4)
C27 C28 1.550(4)
C28 C29 1.541(5)
C29 C30 1.510(5)
C30 C31 1.548(5)
C32 C33 1.381(4)
C32 C37 1.396(5)
C32 C66 1.523(5)
C33 C34 1.418(5)
C34 C35 1.372(5)
C35 C36 1.371(5)
C36 C37 1.405(5)
C38 C39 1.387(5)
C38 C43 1.403(4)
C38 C65 1.525(4)
C39 C40 1.408(5)
C40 C41 1.394(5)
C41 C42 1.381(5)
C42 C43 1.419(5)
C44 C45 1.392(5)
C44 C49 1.392(4)
C44 C62 1.496(5)
C45 C46 1.371(5)
C46 C47 1.383(6)
C47 C48 1.365(7)
C48 C49 1.379(6)
C50 C55 1.404(4)
C50 C51 1.405(5)
C50 C64 1.524(4)
C51 C52 1.391(5)
C52 C53 1.387(5)
C53 C54 1.406(5)
C54 C55 1.395(5)
F1 B1 1.375(5)
F2 B1 1.400(5)
F3 B1 1.379(4)
F4 B1 1.400(4)
F5 B2 1.370(6)
F6 B2 1.386(6)
F7 B2 1.374(6)
F8 B2 1.387(5)
O101 C103 1.370(14)
O101 C101 1.536(15)
C101 C102 1.60(2)
C103 C104 1.573(14)
C105 C106 1.487(7)
C106 N101 1.159(6)
